data_4308932
loop_
_publ_author_name
'Dan Li'
'Wen-Juan Shi'
'Lei Hou'

_publ_section_title
;
Coordination Polymers of Copper(I) Halides and Neutral Heterocyclic Thiones
with New Coordination Modes
;
_journal_name_full 'Inorganic Chemistry'
_journal_page_first 3907
_journal_page_last 3913
_journal_paper_doi 10.1021/ic050209j
_journal_volume 44
_journal_year 2005
_chemical_formula_sum 'C3 H3 Cl Cu N3 S3'
_chemical_formula_weight 276.25
_chemical_name_systematic
; 
 ? 
;
_space_group_IT_number 205
_symmetry_cell_setting cubic
_symmetry_space_group_name_Hall '-P 2ac 2ab 3'
_symmetry_space_group_name_H-M 'P a -3'
_atom_sites_solution_hydrogens location
_atom_sites_solution_primary direct
_atom_sites_solution_secondary difmap
_audit_creation_method SHELXL-97
_cell_angle_alpha 90.00
_cell_angle_beta 90.00
_cell_angle_gamma 90.00
_cell_formula_units_Z 8
_cell_length_a 11.7472(4)
_cell_length_b 11.7472(4)
_cell_length_c 11.7472(4)
_cell_measurement_temperature 293(2)
_cell_volume 1621.07(10)
_computing_structure_refinement 'SHELXL-97 (Sheldrick, 1997)'
_computing_structure_solution 'SHELXS-97 (Sheldrick, 1990)'
_diffrn_ambient_temperature 293(2)
_diffrn_measured_fraction_theta_full 1.000
_diffrn_measured_fraction_theta_max 1.000
_diffrn_radiation_monochromator graphite
_diffrn_radiation_source 'fine-focus sealed tube'
_diffrn_radiation_type MoK\a
_diffrn_radiation_wavelength 0.71073
_diffrn_reflns_av_R_equivalents 0.0263
_diffrn_reflns_av_sigmaI/netI 0.0123
_diffrn_reflns_limit_h_max 10
_diffrn_reflns_limit_h_min -15
_diffrn_reflns_limit_k_max 15
_diffrn_reflns_limit_k_min -13
_diffrn_reflns_limit_l_max 13
_diffrn_reflns_limit_l_min -15
_diffrn_reflns_number 9510
_diffrn_reflns_theta_full 27.82
_diffrn_reflns_theta_max 27.82
_diffrn_reflns_theta_min 3.00
_exptl_absorpt_coefficient_mu 3.726
_exptl_crystal_colour orange
_exptl_crystal_density_diffrn 2.264
_exptl_crystal_density_method 'not measured'
_exptl_crystal_description block
_exptl_crystal_F_000 1088
_exptl_crystal_size_max 0.18
_exptl_crystal_size_mid 0.15
_exptl_crystal_size_min 0.12
_refine_diff_density_max 0.281
_refine_diff_density_min -0.264
_refine_diff_density_rms 0.074
_refine_ls_extinction_method none
_refine_ls_goodness_of_fit_ref 1.143
_refine_ls_hydrogen_treatment mixed
_refine_ls_matrix_type full
_refine_ls_number_parameters 38
_refine_ls_number_reflns 651
_refine_ls_number_restraints 0
_refine_ls_restrained_S_all 1.143
_refine_ls_R_factor_all 0.0237
_refine_ls_R_factor_gt 0.0223
_refine_ls_shift/su_max 0.001
_refine_ls_shift/su_mean 0.000
_refine_ls_structure_factor_coef Fsqd
_refine_ls_weighting_details 'calc w=1/[\s^2^(Fo^2^)+(0.0277P)^2^+1.1853P] where P=(Fo^2^+2Fc^2^)/3'
_refine_ls_weighting_scheme calc
_refine_ls_wR_factor_gt 0.0568
_refine_ls_wR_factor_ref 0.0574
_reflns_number_gt 625
_reflns_number_total 651
_reflns_threshold_expression >2sigma(I)
_cod_data_source_file ic050209jsi20050207_015754.cif
_cod_data_source_block 0811bm
_cod_database_code 4308932

loop_
_symmetry_equiv_pos_as_xyz
'x, y, z'
'-x+1/2, -y, z+1/2'
'-x, y+1/2, -z+1/2'
'x+1/2, -y+1/2, -z'
'z, x, y'
'z+1/2, -x+1/2, -y'
'-z+1/2, -x, y+1/2'
'-z, x+1/2, -y+1/2'
'y, z, x'
'-y, z+1/2, -x+1/2'
'y+1/2, -z+1/2, -x'
'-y+1/2, -z, x+1/2'
'-x, -y, -z'
'x-1/2, y, -z-1/2'
'x, -y-1/2, z-1/2'
'-x-1/2, y-1/2, z'
'-z, -x, -y'
'-z-1/2, x-1/2, y'
'z-1/2, x, -y-1/2'
'z, -x-1/2, y-1/2'
'-y, -z, -x'
'y, -z-1/2, x-1/2'
'-y-1/2, z-1/2, x'
'y-1/2, z, -x-1/2'

loop_
_atom_site_label
_atom_site_type_symbol
_atom_site_fract_x
_atom_site_fract_y
_atom_site_fract_z
_atom_site_U_iso_or_equiv
_atom_site_adp_type
_atom_site_occupancy
_atom_site_symmetry_multiplicity
_atom_site_calc_flag
_atom_site_refinement_flags
_atom_site_disorder_assembly
_atom_site_disorder_group
N1 N 0.86943(15) 0.87271(14) 1.00936(15) 0.0231(4) Uani 1 1 d . . .
Cu1 Cu 1.10897(2) 0.60897(2) 0.89103(2) 0.02651(15) Uani 1 3 d S . .
S1 S 1.02239(4) 0.71128(4) 1.03497(4) 0.02362(15) Uani 1 1 d . . .
Cl1 Cl 1.22480(4) 0.72480(4) 0.77520(4) 0.0273(2) Uani 1 3 d S . .
C1 C 0.96472(15) 0.82122(15) 0.96811(15) 0.0193(4) Uani 1 1 d . . .
H1 H 0.841(2) 0.846(2) 1.053(2) 0.029(7) Uiso 1 1 d . . .

loop_
_atom_site_aniso_label
_atom_site_aniso_U_11
_atom_site_aniso_U_22
_atom_site_aniso_U_33
_atom_site_aniso_U_23
_atom_site_aniso_U_13
_atom_site_aniso_U_12
N1 0.0246(8) 0.0222(8) 0.0225(8) 0.0061(7) 0.0074(7) 0.0038(6)
Cu1 0.02651(15) 0.02651(15) 0.02651(15) -0.00310(10) -0.00310(10) 0.00310(10)
S1 0.0296(3) 0.0202(2) 0.0211(2) 0.00308(16) 0.00108(17) 0.00602(18)
Cl1 0.0273(2) 0.0273(2) 0.0273(2) 0.00041(18) 0.00041(18) -0.00041(18)
C1 0.0215(8) 0.0176(8) 0.0189(8) -0.0004(6) -0.0010(6) -0.0012(7)

loop_
_atom_type_symbol
_atom_type_description
_atom_type_scat_dispersion_real
_atom_type_scat_dispersion_imag
_atom_type_scat_source
C C 0.0033 0.0016 'International Tables Vol C Tables 4.2.6.8 and 6.1.1.4'
H H 0.0000 0.0000 'International Tables Vol C Tables 4.2.6.8 and 6.1.1.4'
N N 0.0061 0.0033 'International Tables Vol C Tables 4.2.6.8 and 6.1.1.4'
S S 0.1246 0.1234 'International Tables Vol C Tables 4.2.6.8 and 6.1.1.4'
Cl Cl 0.1484 0.1585 'International Tables Vol C Tables 4.2.6.8 and 6.1.1.4'
Cu Cu 0.3201 1.2651 'International Tables Vol C Tables 4.2.6.8 and 6.1.1.4'

loop_
_geom_angle_atom_site_label_1
_geom_angle_atom_site_label_2
_geom_angle_atom_site_label_3
_geom_angle
_geom_angle_site_symmetry_1
_geom_angle_site_symmetry_3
_geom_angle_publ_flag
C1 N1 C1 124.82(18) 9 . ?
C1 N1 H1 117(2) 9 . ?
C1 N1 H1 118(2) . . ?
S1 Cu1 S1 106.709(17) 8_746 . ?
S1 Cu1 S1 106.709(17) 8_746 11_567 ?
S1 Cu1 S1 106.709(17) . 11_567 ?
S1 Cu1 Cl1 112.109(15) 8_746 . ?
S1 Cu1 Cl1 112.109(15) . . ?
S1 Cu1 Cl1 112.109(15) 11_567 . ?
C1 S1 Cu1 103.80(6) . . ?
N1 C1 N1 115.15(18) 5 . ?
N1 C1 S1 123.88(14) 5 . ?
N1 C1 S1 120.92(14) . . ?

loop_
_geom_bond_atom_site_label_1
_geom_bond_atom_site_label_2
_geom_bond_distance
_geom_bond_site_symmetry_2
_geom_bond_publ_flag
N1 C1 1.361(2) 9 ?
N1 C1 1.362(2) . ?
N1 H1 0.69(3) . ?
Cu1 S1 2.3104(5) 8_746 ?
Cu1 S1 2.3104(5) . ?
Cu1 S1 2.3104(5) 11_567 ?
Cu1 Cl1 2.3568(9) . ?
S1 C1 1.6564(19) . ?
C1 N1 1.361(2) 5 ?

loop_
_geom_torsion_atom_site_label_1
_geom_torsion_atom_site_label_2
_geom_torsion_atom_site_label_3
_geom_torsion_atom_site_label_4
_geom_torsion
_geom_torsion_site_symmetry_1
_geom_torsion_site_symmetry_2
_geom_torsion_site_symmetry_3
_geom_torsion_site_symmetry_4
_geom_torsion_publ_flag
S1 Cu1 S1 C1 -73.04(7) 8_746 . . . ?
S1 Cu1 S1 C1 173.16(7) 11_567 . . . ?
Cl1 Cu1 S1 C1 50.06(7) . . . . ?
C1 N1 C1 N1 -2.5(4) 9 . . 5 ?
C1 N1 C1 S1 175.05(11) 9 . . . ?
Cu1 S1 C1 N1 -31.31(17) . . . 5 ?
Cu1 S1 C1 N1 151.32(14) . . . . ?
